data_2223344
loop_
_publ_author_name
'Wang, Bo'

_publ_section_title
;
 (<i>S</i>)-1-Methoxycarbonyl-3-(4-nitrophenyl)propan-2-aminium bromide
;
_journal_coeditor_code CV2604
_journal_issue 10
_journal_name_full 'Acta Crystallographica Section E'
_journal_page_first o2397
_journal_paper_doi 10.1107/S1600536809034904
_journal_volume 65
_journal_year 2009
_chemical_formula_iupac 'C10 H13 N2 O4 +, Br -'
_chemical_formula_moiety 'C10 H13 N2 O4 +, Br -'
_chemical_formula_sum 'C10 H13 Br N2 O4'
_chemical_formula_weight 305.13
_chemical_name_systematic
;
(<i>S</i>)-1-Methoxycarbonyl-3-(4-nitrophenyl)propan-2-aminium bromide
;
_space_group_IT_number 4
_symmetry_cell_setting monoclinic
_symmetry_space_group_name_Hall 'P 2yb'
_symmetry_space_group_name_H-M 'P 1 21 1'
_atom_sites_solution_hydrogens geom
_atom_sites_solution_primary direct
_atom_sites_solution_secondary difmap
_audit_creation_method SHELXL-97
_cell_angle_alpha 90.00
_cell_angle_beta 95.77(3)
_cell_angle_gamma 90.00
_cell_formula_units_Z 2
_cell_length_a 4.9323(10)
_cell_length_b 8.6233(17)
_cell_length_c 15.226(3)
_cell_measurement_reflns_used 2532
_cell_measurement_temperature 298(2)
_cell_measurement_theta_max 27.48
_cell_measurement_theta_min 3.58
_cell_volume 644.3(2)
_computing_cell_refinement 'CrystalClear (Rigaku, 2005)'
_computing_data_collection 'CrystalClear (Rigaku, 2005)'
_computing_data_reduction 'CrystalClear (Rigaku, 2005)'
_computing_molecular_graphics 'SHELXTL/PC (Sheldrick, 2008)'
_computing_publication_material 'SHELXTL/PC (Sheldrick, 2008)'
_computing_structure_refinement 'SHELXL97 (Sheldrick, 2008)'
_computing_structure_solution 'SHELXS97 (Sheldrick, 2008)'
_diffrn_ambient_temperature 298(2)
_diffrn_detector_area_resol_mean 13.6612
_diffrn_measured_fraction_theta_full 0.997
_diffrn_measured_fraction_theta_max 0.997
_diffrn_measurement_device_type 'Rigaku Mercury2'
_diffrn_measurement_method 'CCD profile fitting'
_diffrn_radiation_monochromator graphite
_diffrn_radiation_source 'fine-focus sealed tube'
_diffrn_radiation_type MoK\a
_diffrn_radiation_wavelength 0.71073
_diffrn_reflns_av_R_equivalents 0.0554
_diffrn_reflns_av_sigmaI/netI 0.0747
_diffrn_reflns_limit_h_max 6
_diffrn_reflns_limit_h_min -6
_diffrn_reflns_limit_k_max 11
_diffrn_reflns_limit_k_min -11
_diffrn_reflns_limit_l_max 19
_diffrn_reflns_limit_l_min -19
_diffrn_reflns_number 6658
_diffrn_reflns_theta_full 27.48
_diffrn_reflns_theta_max 27.48
_diffrn_reflns_theta_min 3.58
_exptl_absorpt_coefficient_mu 3.195
_exptl_absorpt_correction_T_max 1.00
_exptl_absorpt_correction_T_min 0.90
_exptl_absorpt_correction_type multi-scan
_exptl_absorpt_process_details '(CrystalClear; Rigaku, 2005)'
_exptl_crystal_colour colourless
_exptl_crystal_density_diffrn 1.573
_exptl_crystal_density_method 'not measured'
_exptl_crystal_description needle
_exptl_crystal_F_000 308
_exptl_crystal_size_max 0.40
_exptl_crystal_size_mid 0.05
_exptl_crystal_size_min 0.05
_refine_diff_density_max 0.617
_refine_diff_density_min -0.297
_refine_ls_abs_structure_details 'Flack (1983), 1202 Friedel pairs'
_refine_ls_abs_structure_Flack 0.008(5)
_refine_ls_extinction_method none
_refine_ls_goodness_of_fit_ref 1.035
_refine_ls_hydrogen_treatment constr
_refine_ls_matrix_type full
_refine_ls_number_parameters 154
_refine_ls_number_reflns 2917
_refine_ls_number_restraints 1
_refine_ls_restrained_S_all 1.034
_refine_ls_R_factor_all 0.0515
_refine_ls_R_factor_gt 0.0421
_refine_ls_shift/su_max 0.000
_refine_ls_shift/su_mean 0.000
_refine_ls_structure_factor_coef Fsqd
_refine_ls_weighting_details 'calc w=1/[\s^2^(Fo^2^)]'
_refine_ls_weighting_scheme calc
_refine_ls_wR_factor_gt 0.0805
_refine_ls_wR_factor_ref 0.0847
_reflns_number_gt 2532
_reflns_number_total 2917
_reflns_threshold_expression I>2\s(I)
_cod_data_source_file cv2604.cif
_cod_data_source_block I
_cod_original_sg_symbol_H-M 'P 21'
_cod_database_code 2223344
_cod_database_fobs_code 2223344

loop_
_symmetry_equiv_pos_as_xyz
'x, y, z'
'-x, y+1/2, -z'

loop_
_atom_site_type_symbol
_atom_site_label
_atom_site_fract_x
_atom_site_fract_y
_atom_site_fract_z
_atom_site_U_iso_or_equiv
_atom_site_adp_type
_atom_site_calc_flag
_atom_site_refinement_flags
_atom_site_occupancy
_atom_site_disorder_assembly
_atom_site_disorder_group
C C6 0.4984(8) 0.4001(4) 0.7127(2) 0.0390(9) Uani d . 1 . .
C C2 0.8039(10) 0.2806(6) 0.6203(3) 0.0565(12) Uani d . 1 . .
H H2 0.9359 0.2063 0.6122 0.068 Uiso calc R 1 . .
C C7 0.3794(8) 0.4113(5) 0.7995(2) 0.0438(10) Uani d . 1 . .
H H7A 0.3349 0.3081 0.8188 0.053 Uiso calc R 1 . .
H H7B 0.2118 0.4708 0.7916 0.053 Uiso calc R 1 . .
C C3 0.7186(9) 0.3798(6) 0.5544(3) 0.0527(12) Uani d . 1 . .
C C5 0.4128(9) 0.5000(5) 0.6421(3) 0.0554(11) Uani d . 1 . .
H H5 0.2796 0.5742 0.6489 0.067 Uiso calc R 1 . .
C C4 0.5236(10) 0.4886(6) 0.5644(3) 0.0642(15) Uani d . 1 . .
H H4 0.4667 0.5550 0.5180 0.077 Uiso calc R 1 . .
C C1 0.6940(9) 0.2910(5) 0.6986(3) 0.0481(11) Uani d . 1 . .
H H1 0.7523 0.2226 0.7439 0.058 Uiso calc R 1 . .
O O1 0.7970(5) 0.6832(4) 0.79876(16) 0.0488(7) Uani d . 1 . .
C C9 0.6074(6) 0.6629(6) 0.85319(19) 0.0360(7) Uani d . 1 . .
O O2 0.4710(6) 0.7600(3) 0.88109(18) 0.0495(7) Uani d . 1 . .
C C8 0.5764(8) 0.4886(4) 0.8712(2) 0.0325(8) Uani d . 1 . .
H H8 0.7551 0.4384 0.8731 0.039 Uiso calc R 1 . .
N N2 0.8359(11) 0.3691(6) 0.4697(3) 0.0759(13) Uani d . 1 . .
O O3 1.0072(9) 0.2696(7) 0.4603(2) 0.1077(17) Uani d . 1 . .
O O4 0.7514(11) 0.4561(6) 0.4108(3) 0.1200(18) Uani d . 1 . .
C C10 0.8330(12) 0.8435(6) 0.7701(3) 0.0717(15) Uani d . 1 . .
H H10A 0.9736 0.8472 0.7308 0.107 Uiso calc R 1 . .
H H10B 0.8837 0.9076 0.8206 0.107 Uiso calc R 1 . .
H H10C 0.6653 0.8808 0.7399 0.107 Uiso calc R 1 . .
N N1 0.4679(6) 0.4728(4) 0.95973(18) 0.0391(8) Uani d . 1 . .
H H1A 0.6015 0.4736 1.0021 0.059 Uiso d R 1 . .
H H1B 0.3245 0.5428 0.9591 0.059 Uiso d R 1 . .
H H1C 0.3835 0.3672 0.9607 0.059 Uiso d R 1 . .
Br Br1 0.99538(6) 0.66497(4) 0.05395(2) 0.04632(13) Uani d . 1 . .

loop_
_atom_site_aniso_label
_atom_site_aniso_U_11
_atom_site_aniso_U_22
_atom_site_aniso_U_33
_atom_site_aniso_U_12
_atom_site_aniso_U_13
_atom_site_aniso_U_23
C6 0.045(2) 0.043(2) 0.029(2) -0.0124(19) 0.0045(17) -0.0031(18)
C2 0.065(3) 0.061(3) 0.045(3) 0.003(2) 0.009(2) -0.018(2)
C7 0.042(2) 0.050(2) 0.041(2) -0.014(2) 0.0121(18) -0.006(2)
C3 0.064(3) 0.064(3) 0.032(2) -0.019(2) 0.015(2) -0.014(2)
C5 0.062(3) 0.056(3) 0.049(3) 0.007(2) 0.006(2) 0.002(2)
C4 0.096(4) 0.064(3) 0.033(3) -0.005(3) 0.010(3) 0.008(2)
C1 0.063(3) 0.041(2) 0.040(2) 0.003(2) 0.005(2) -0.0061(19)
O1 0.0659(16) 0.0393(17) 0.0455(14) -0.0094(17) 0.0266(12) -0.0001(15)
C9 0.0413(16) 0.0386(16) 0.0280(16) -0.001(3) 0.0032(13) 0.001(2)
O2 0.0603(18) 0.0379(16) 0.0533(18) 0.0130(15) 0.0201(14) 0.0078(14)
C8 0.039(2) 0.0319(19) 0.0278(19) 0.0033(17) 0.0099(15) -0.0005(16)
N2 0.098(4) 0.094(3) 0.039(3) -0.028(3) 0.024(3) -0.021(2)
O3 0.109(4) 0.151(5) 0.070(3) -0.003(3) 0.044(3) -0.034(3)
O4 0.177(5) 0.142(4) 0.049(3) -0.017(4) 0.048(3) 0.001(3)
C10 0.103(4) 0.058(3) 0.059(3) -0.015(3) 0.031(3) 0.010(2)
N1 0.054(2) 0.0350(17) 0.0299(17) 0.0033(15) 0.0137(15) 0.0039(14)
Br1 0.0471(2) 0.0436(2) 0.0490(2) 0.0020(3) 0.00881(15) -0.0088(3)

loop_
_atom_type_symbol
_atom_type_description
_atom_type_scat_dispersion_real
_atom_type_scat_dispersion_imag
_atom_type_scat_source
C C 0.0033 0.0016 'International Tables Vol C Tables 4.2.6.8 and 6.1.1.4'
H H 0.0000 0.0000 'International Tables Vol C Tables 4.2.6.8 and 6.1.1.4'
N N 0.0061 0.0033 'International Tables Vol C Tables 4.2.6.8 and 6.1.1.4'
O O 0.0106 0.0060 'International Tables Vol C Tables 4.2.6.8 and 6.1.1.4'
Br Br -0.2901 2.4595 'International Tables Vol C Tables 4.2.6.8 and 6.1.1.4'

loop_
_geom_angle_atom_site_label_1
_geom_angle_atom_site_label_2
_geom_angle_atom_site_label_3
_geom_angle_site_symmetry_1
_geom_angle_site_symmetry_3
_geom_angle
_geom_angle_publ_flag
C1 C6 C5 . . 117.4(4) ?
C1 C6 C7 . . 121.4(4) ?
C5 C6 C7 . . 121.2(4) ?
C3 C2 C1 . . 119.1(4) ?
C3 C2 H2 . . 120.4 ?
C1 C2 H2 . . 120.4 ?
C6 C7 C8 . . 112.1(3) ?
C6 C7 H7A . . 109.2 ?
C8 C7 H7A . . 109.2 ?
C6 C7 H7B . . 109.2 ?
C8 C7 H7B . . 109.2 ?
H7A C7 H7B . . 107.9 ?
C2 C3 C4 . . 121.5(4) ?
C2 C3 N2 . . 119.4(5) ?
C4 C3 N2 . . 119.1(5) ?
C4 C5 C6 . . 120.3(4) ?
C4 C5 H5 . . 119.8 ?
C6 C5 H5 . . 119.8 ?
C5 C4 C3 . . 119.9(4) ?
C5 C4 H4 . . 120.1 ?
C3 C4 H4 . . 120.1 ?
C2 C1 C6 . . 121.8(4) ?
C2 C1 H1 . . 119.1 ?
C6 C1 H1 . . 119.1 ?
C9 O1 C10 . . 115.2(4) ?
O2 C9 O1 . . 126.6(5) ?
O2 C9 C8 . . 124.0(3) ?
O1 C9 C8 . . 109.3(4) ?
N1 C8 C9 . . 107.4(3) ?
N1 C8 C7 . . 109.9(3) ?
C9 C8 C7 . . 111.4(3) ?
N1 C8 H8 . . 109.4 ?
C9 C8 H8 . . 109.4 ?
C7 C8 H8 . . 109.4 ?
O4 N2 O3 . . 122.6(5) ?
O4 N2 C3 . . 118.3(6) ?
O3 N2 C3 . . 119.0(5) ?
O1 C10 H10A . . 109.5 ?
O1 C10 H10B . . 109.5 ?
H10A C10 H10B . . 109.5 ?
O1 C10 H10C . . 109.5 ?
H10A C10 H10C . . 109.5 ?
H10B C10 H10C . . 109.5 ?
C8 N1 H1A . . 110.5 ?
C8 N1 H1B . . 105.7 ?
H1A N1 H1B . . 121.3 ?
C8 N1 H1C . . 106.3 ?
H1A N1 H1C . . 106.2 ?
H1B N1 H1C . . 105.9 ?

loop_
_geom_bond_atom_site_label_1
_geom_bond_atom_site_label_2
_geom_bond_site_symmetry_2
_geom_bond_distance
_geom_bond_publ_flag
C6 C1 . 1.380(6) ?
C6 C5 . 1.408(5) ?
C6 C7 . 1.503(5) ?
C2 C3 . 1.353(6) ?
C2 C1 . 1.363(5) ?
C2 H2 . 0.9300 ?
C7 C8 . 1.538(5) ?
C7 H7A . 0.9700 ?
C7 H7B . 0.9700 ?
C3 C4 . 1.363(6) ?
C3 N2 . 1.468(6) ?
C5 C4 . 1.356(5) ?
C5 H5 . 0.9300 ?
C4 H4 . 0.9300 ?
C1 H1 . 0.9300 ?
O1 C9 . 1.322(4) ?
O1 C10 . 1.466(6) ?
C9 O2 . 1.180(5) ?
C9 C8 . 1.538(6) ?
C8 N1 . 1.506(4) ?
C8 H8 . 0.9800 ?
N2 O4 . 1.210(6) ?
N2 O3 . 1.223(6) ?
C10 H10A . 0.9600 ?
C10 H10B . 0.9600 ?
C10 H10C . 0.9600 ?
N1 H1A . 0.8742 ?
N1 H1B . 0.9289 ?
N1 H1C . 1.0023 ?

loop_
_geom_hbond_atom_site_label_D
_geom_hbond_atom_site_label_H
_geom_hbond_atom_site_label_A
_geom_hbond_site_symmetry_A
_geom_hbond_distance_DH
_geom_hbond_distance_HA
_geom_hbond_distance_DA
_geom_hbond_angle_DHA
N1 H1A O2 2_647 0.87 2.61 3.031(4) 110.6
N1 H1A Br1 1_556 0.87 2.61 3.290(3) 135.3
N1 H1B Br1 1_456 0.93 2.51 3.303(3) 143.3
N1 H1C Br1 2_646 1.00 2.55 3.495(3) 157.3

loop_
_geom_torsion_atom_site_label_1
_geom_torsion_atom_site_label_2
_geom_torsion_atom_site_label_3
_geom_torsion_atom_site_label_4
_geom_torsion_site_symmetry_1
_geom_torsion_site_symmetry_2
_geom_torsion_site_symmetry_3
_geom_torsion_site_symmetry_4
_geom_torsion
_geom_torsion_publ_flag
C1 C6 C7 C8 . . . . 75.9(5) ?
C5 C6 C7 C8 . . . . -104.6(4) ?
C1 C2 C3 C4 . . . . -0.6(7) ?
C1 C2 C3 N2 . . . . -179.9(4) ?
C1 C6 C5 C4 . . . . -0.8(6) ?
C7 C6 C5 C4 . . . . 179.7(4) ?
C6 C5 C4 C3 . . . . 0.1(7) ?
C2 C3 C4 C5 . . . . 0.6(7) ?
N2 C3 C4 C5 . . . . 179.9(4) ?
C3 C2 C1 C6 . . . . -0.2(7) ?
C5 C6 C1 C2 . . . . 0.9(6) ?
C7 C6 C1 C2 . . . . -179.7(4) ?
C10 O1 C9 O2 . . . . -1.2(5) ?
C10 O1 C9 C8 . . . . 175.3(3) ?
O2 C9 C8 N1 . . . . -29.0(4) ?
O1 C9 C8 N1 . . . . 154.3(3) ?
O2 C9 C8 C7 . . . . 91.3(4) ?
O1 C9 C8 C7 . . . . -85.4(3) ?
C6 C7 C8 N1 . . . . -170.5(3) ?
C6 C7 C8 C9 . . . . 70.7(4) ?
C2 C3 N2 O4 . . . . 178.0(5) ?
C4 C3 N2 O4 . . . . -1.3(7) ?
C2 C3 N2 O3 . . . . 0.6(7) ?
C4 C3 N2 O3 . . . . -178.7(5) ?
